data_7701393
loop_
_publ_author_name
'Khrizanforov, Mikhail'
'Shekurov, Ruslan Petrovich'
'Vasili, Miluykov'
'Gilmanova, Leysan'
'Kataeva, Olga'
'Yamaleeva, Zilya'
'Gerasimova, Tatiana'
'Ermolaev, Vadim'
'Gubaidullin, Aidar Timergalievich'
'Laskin, Artem'
'Budnikova, Yulia H.'

_publ_section_title
;
 Excellent Supercapacitor and Sensor Performance of Robust Cobalt
 Phosphinate Ferrocenyl Organic Framework Materials Achieved by Intrinsic
 Redox and Structure Properties
;
_journal_name_full 'Dalton Transactions'
_journal_paper_doi 10.1039/C9DT03592C
_journal_year 2019
_chemical_formula_moiety 'C10 H14 Co Fe O6 P2, 2(H2 O)'
_chemical_formula_sum 'C10 H18 Co Fe O8 P2'
_chemical_formula_weight 442.96
_space_group_crystal_system monoclinic
_space_group_IT_number 14
_space_group_name_Hall '-P 2ybc'
_space_group_name_H-M_alt 'P 1 21/c 1'
_symmetry_space_group_name_Hall '-P 2ybc'
_symmetry_space_group_name_H-M 'P 1 21/c 1'
_atom_sites_solution_hydrogens mixed
_audit_creation_method SHELXL-2017/1
_audit_update_record
;
2019-08-13 deposited with the CCDC.    2019-10-21 downloaded from the CCDC.
;
_cell_angle_alpha 90
_cell_angle_beta 99.316(3)
_cell_angle_gamma 90
_cell_formula_units_Z 2
_cell_length_a 10.0734(6)
_cell_length_b 5.3953(3)
_cell_length_c 13.2485(7)
_cell_measurement_reflns_used 3657
_cell_measurement_temperature 296(2)
_cell_measurement_theta_max 32.69
_cell_measurement_theta_min 3.12
_cell_volume 710.55(7)
_computing_cell_refinement 'APEX3 v2018.1-0'
_computing_data_collection 'Bruker APEX2'
_computing_data_reduction 'SAINT NT v6.0 (Bruker AXS, 2003)'
_computing_molecular_graphics 'Mercury CSD 4.1.0'
_computing_publication_material 'enCIFer Version 1.7.1'
_computing_structure_refinement 'SHELXL-2017/1 (Sheldrick, 2017)'
_computing_structure_solution 'SHELXS-97 (Sheldrick, 2008)'
_diffrn_ambient_temperature 296(2)
_diffrn_measured_fraction_theta_full 1.000
_diffrn_measured_fraction_theta_max 1.000
_diffrn_measurement_device_type 'Bruker APEX-II CCD'
_diffrn_measurement_method '\f and \w scans'
_diffrn_radiation_type MoK\a
_diffrn_radiation_wavelength 0.71073
_diffrn_reflns_av_R_equivalents 0.0433
_diffrn_reflns_av_unetI/netI 0.0278
_diffrn_reflns_Laue_measured_fraction_full 1.000
_diffrn_reflns_Laue_measured_fraction_max 1.000
_diffrn_reflns_limit_h_max 13
_diffrn_reflns_limit_h_min -13
_diffrn_reflns_limit_k_max 7
_diffrn_reflns_limit_k_min -7
_diffrn_reflns_limit_l_max 17
_diffrn_reflns_limit_l_min -17
_diffrn_reflns_number 10412
_diffrn_reflns_point_group_measured_fraction_full 1.000
_diffrn_reflns_point_group_measured_fraction_max 1.000
_diffrn_reflns_theta_full 25.242
_diffrn_reflns_theta_max 27.994
_diffrn_reflns_theta_min 2.049
_exptl_absorpt_coefficient_mu 2.451
_exptl_absorpt_correction_T_max 0.7468
_exptl_absorpt_correction_T_min 0.6694
_exptl_absorpt_correction_type multi-scan
_exptl_absorpt_process_details 'SADABS 2016/2'
_exptl_crystal_colour brown
_exptl_crystal_density_diffrn 2.070
_exptl_crystal_description prizm
_exptl_crystal_F_000 450
_exptl_crystal_size_max 0.153
_exptl_crystal_size_mid 0.148
_exptl_crystal_size_min 0.087
_refine_diff_density_max 0.485
_refine_diff_density_min -0.539
_refine_diff_density_rms 0.087
_refine_ls_extinction_method none
_refine_ls_goodness_of_fit_ref 1.096
_refine_ls_hydrogen_treatment mixed
_refine_ls_matrix_type full
_refine_ls_number_parameters 123
_refine_ls_number_reflns 1718
_refine_ls_number_restraints 2
_refine_ls_restrained_S_all 1.095
_refine_ls_R_factor_all 0.0362
_refine_ls_R_factor_gt 0.0277
_refine_ls_shift/su_max 0.000
_refine_ls_shift/su_mean 0.000
_refine_ls_structure_factor_coef Fsqd
_refine_ls_weighting_details 'w=1/[\s^2^(Fo^2^)+(0.0318P)^2^+0.6887P] where P=(Fo^2^+2Fc^2^)/3'
_refine_ls_weighting_scheme calc
_refine_ls_wR_factor_gt 0.0718
_refine_ls_wR_factor_ref 0.0761
_reflns_Friedel_coverage 0.000
_reflns_number_gt 1416
_reflns_number_total 1718
_reflns_threshold_expression 'I > 2\s(I)'
_cod_data_source_file c9dt03592c2.cif
_cod_data_source_block mil15
_cod_database_code 7701393
_shelx_shelxl_version_number 2017/1
_shelx_space_group_comment
;
The symmetry employed for this shelxl refinement is uniquely defined
by the following loop, which should always be used as a source of
symmetry information in preference to the above space-group names.
They are only intended as comments.
;

loop_
_space_group_symop_operation_xyz
'x, y, z'
'-x, y+1/2, -z+1/2'
'-x, -y, -z'
'x, -y-1/2, z-1/2'

loop_
_atom_site_label
_atom_site_type_symbol
_atom_site_fract_x
_atom_site_fract_y
_atom_site_fract_z
_atom_site_U_iso_or_equiv
_atom_site_adp_type
_atom_site_occupancy
_atom_site_site_symmetry_order
_atom_site_calc_flag
_atom_site_refinement_flags_posn
_atom_site_refinement_flags_adp
_atom_site_refinement_flags_occupancy
Co1 Co 0.500000 0.000000 0.500000 0.01157(12) Uani 1 2 d S . P
Fe1 Fe 0.000000 0.500000 0.500000 0.01155(12) Uani 1 2 d S . P
P1 P 0.33498(6) 0.48538(10) 0.54169(4) 0.01192(14) Uani 1 1 d . . .
O1 O 0.43638(15) 0.6883(3) 0.57484(12) 0.0151(3) Uani 1 1 d . . .
O2 O 0.37817(16) 0.2237(3) 0.57264(12) 0.0155(3) Uani 1 1 d . . .
O3 O 0.34222(18) -0.0430(3) 0.36576(14) 0.0208(4) Uani 1 1 d D . .
H3A H 0.347(3) -0.151(4) 0.3300(18) 0.045(11) Uiso 1 1 d D . .
H3B H 0.339(3) 0.065(3) 0.3288(17) 0.030(9) Uiso 1 1 d D . .
O1W O 0.6397(2) 0.5243(4) 0.73045(17) 0.0326(5) Uani 1 1 d . . .
H1WA H 0.578(4) 0.561(7) 0.698(3) 0.044(12) Uiso 1 1 d . . .
H1WB H 0.628(4) 0.554(7) 0.786(3) 0.058(13) Uiso 1 1 d . . .
C5 C 0.1833(2) 0.5522(4) 0.58902(16) 0.0132(4) Uani 1 1 d . . .
C4 C 0.1121(2) 0.7815(4) 0.57319(17) 0.0160(4) Uani 1 1 d . . .
H4 H 0.140930 0.922310 0.542503 0.019 Uiso 1 1 calc R U .
C1 C 0.1032(2) 0.3881(4) 0.63917(17) 0.0143(4) Uani 1 1 d . . .
H1A H 0.125317 0.226036 0.659122 0.017 Uiso 1 1 calc R U .
C2 C -0.0155(2) 0.5150(4) 0.65314(17) 0.0175(5) Uani 1 1 d . . .
H2 H -0.084826 0.450645 0.683752 0.021 Uiso 1 1 calc R U .
C3 C -0.0104(2) 0.7575(5) 0.61237(17) 0.0184(5) Uani 1 1 d . . .
H3 H -0.075826 0.879322 0.611484 0.022 Uiso 1 1 calc R U .
H1 H 0.306(3) 0.496(4) 0.438(2) 0.014(7) Uiso 1 1 d . . .

loop_
_atom_site_aniso_label
_atom_site_aniso_U_11
_atom_site_aniso_U_22
_atom_site_aniso_U_33
_atom_site_aniso_U_23
_atom_site_aniso_U_13
_atom_site_aniso_U_12
Co1 0.0106(2) 0.0092(2) 0.0156(2) -0.00005(15) 0.00402(15) 0.00034(15)
Fe1 0.0105(2) 0.0139(2) 0.0104(2) -0.00084(17) 0.00216(16) 0.00055(17)
P1 0.0106(3) 0.0115(3) 0.0142(3) 0.0004(2) 0.0034(2) 0.0000(2)
O1 0.0133(7) 0.0132(7) 0.0192(8) 0.0006(6) 0.0042(6) -0.0023(6)
O2 0.0162(7) 0.0113(7) 0.0209(8) 0.0018(6) 0.0087(6) 0.0026(6)
O3 0.0208(9) 0.0193(9) 0.0208(9) 0.0019(8) -0.0008(7) -0.0005(7)
O1W 0.0254(11) 0.0567(14) 0.0149(10) -0.0029(10) 0.0008(8) 0.0017(10)
C5 0.0125(10) 0.0145(10) 0.0124(10) -0.0009(8) 0.0014(8) 0.0004(8)
C4 0.0182(10) 0.0123(10) 0.0168(11) -0.0035(8) 0.0007(9) 0.0001(9)
C1 0.0142(10) 0.0158(10) 0.0124(10) 0.0012(8) 0.0005(8) -0.0010(9)
C2 0.0146(10) 0.0273(12) 0.0112(10) -0.0032(9) 0.0037(8) -0.0003(9)
C3 0.0177(11) 0.0222(12) 0.0147(11) -0.0065(9) 0.0010(9) 0.0065(10)

loop_
_atom_type_symbol
_atom_type_description
_atom_type_scat_dispersion_real
_atom_type_scat_dispersion_imag
_atom_type_scat_source
C C 0.0033 0.0016 'International Tables Vol C Tables 4.2.6.8 and 6.1.1.4'
H H 0.0000 0.0000 'International Tables Vol C Tables 4.2.6.8 and 6.1.1.4'
Co Co 0.3494 0.9721 'International Tables Vol C Tables 4.2.6.8 and 6.1.1.4'
Fe Fe 0.3463 0.8444 'International Tables Vol C Tables 4.2.6.8 and 6.1.1.4'
O O 0.0106 0.0060 'International Tables Vol C Tables 4.2.6.8 and 6.1.1.4'
P P 0.1023 0.0942 'International Tables Vol C Tables 4.2.6.8 and 6.1.1.4'

loop_
_geom_angle_atom_site_label_1
_geom_angle_atom_site_label_2
_geom_angle_atom_site_label_3
_geom_angle
_geom_angle_site_symmetry_1
_geom_angle_site_symmetry_3
O2 Co1 O2 180.00(9) 3_656 .
O2 Co1 O1 89.89(6) 3_656 3_666
O2 Co1 O1 90.11(6) . 3_666
O2 Co1 O1 90.11(6) 3_656 1_545
O2 Co1 O1 89.89(6) . 1_545
O1 Co1 O1 180.0 3_666 1_545
O2 Co1 O3 88.15(7) 3_656 .
O2 Co1 O3 91.85(7) . .
O1 Co1 O3 86.48(6) 3_666 .
O1 Co1 O3 93.52(6) 1_545 .
O2 Co1 O3 91.85(7) 3_656 3_656
O2 Co1 O3 88.15(7) . 3_656
O1 Co1 O3 93.53(6) 3_666 3_656
O1 Co1 O3 86.47(6) 1_545 3_656
O3 Co1 O3 180.0 . 3_656
C4 Fe1 C4 180.0 . 3_566
C4 Fe1 C5 139.05(9) . 3_566
C4 Fe1 C5 40.95(9) 3_566 3_566
C4 Fe1 C5 40.95(9) . .
C4 Fe1 C5 139.05(9) 3_566 .
C5 Fe1 C5 180.0 3_566 .
C4 Fe1 C3 40.58(9) . .
C4 Fe1 C3 139.42(9) 3_566 .
C5 Fe1 C3 111.40(9) 3_566 .
C5 Fe1 C3 68.60(9) . .
C4 Fe1 C3 139.42(9) . 3_566
C4 Fe1 C3 40.58(9) 3_566 3_566
C5 Fe1 C3 68.60(9) 3_566 3_566
C5 Fe1 C3 111.40(9) . 3_566
C3 Fe1 C3 180.0 . 3_566
C4 Fe1 C1 68.41(9) . .
C4 Fe1 C1 111.59(9) 3_566 .
C5 Fe1 C1 139.11(9) 3_566 .
C5 Fe1 C1 40.89(9) . .
C3 Fe1 C1 68.01(9) . .
C3 Fe1 C1 111.99(9) 3_566 .
C4 Fe1 C1 111.59(9) . 3_566
C4 Fe1 C1 68.41(9) 3_566 3_566
C5 Fe1 C1 40.89(9) 3_566 3_566
C5 Fe1 C1 139.11(9) . 3_566
C3 Fe1 C1 111.99(9) . 3_566
C3 Fe1 C1 68.01(9) 3_566 3_566
C1 Fe1 C1 180.0 . 3_566
C4 Fe1 C2 111.88(9) . 3_566
C4 Fe1 C2 68.12(9) 3_566 3_566
C5 Fe1 C2 68.39(9) 3_566 3_566
C5 Fe1 C2 111.61(9) . 3_566
C3 Fe1 C2 139.62(9) . 3_566
C3 Fe1 C2 40.38(9) 3_566 3_566
C1 Fe1 C2 139.78(9) . 3_566
C1 Fe1 C2 40.23(9) 3_566 3_566
C4 Fe1 C2 68.12(9) . .
C4 Fe1 C2 111.88(9) 3_566 .
C5 Fe1 C2 111.61(9) 3_566 .
C5 Fe1 C2 68.39(9) . .
C3 Fe1 C2 40.38(9) . .
C3 Fe1 C2 139.62(9) 3_566 .
C1 Fe1 C2 40.23(9) . .
C1 Fe1 C2 139.77(9) 3_566 .
C2 Fe1 C2 180.00(12) 3_566 .
O1 P1 O2 116.44(9) . .
O1 P1 C5 109.19(10) . .
O2 P1 C5 108.59(10) . .
O1 P1 H1 106.9(10) . .
O2 P1 H1 108.6(9) . .
C5 P1 H1 106.8(11) . .
P1 O1 Co1 133.18(10) . 1_565
P1 O2 Co1 125.77(9) . .
Co1 O3 H3A 118(3) . .
Co1 O3 H3B 113(2) . .
H3A O3 H3B 101(3) . .
H1WA O1W H1WB 105(4) . .
C4 C5 C1 107.23(19) . .
C4 C5 P1 124.27(17) . .
C1 C5 P1 128.22(17) . .
C4 C5 Fe1 69.45(12) . .
C1 C5 Fe1 70.00(12) . .
P1 C5 Fe1 121.05(11) . .
C3 C4 C5 108.2(2) . .
C3 C4 Fe1 70.07(13) . .
C5 C4 Fe1 69.60(13) . .
C3 C4 H4 125.9 . .
C5 C4 H4 125.9 . .
Fe1 C4 H4 126.0 . .
C2 C1 C5 108.2(2) . .
C2 C1 Fe1 70.12(13) . .
C5 C1 Fe1 69.11(12) . .
C2 C1 H1A 125.9 . .
C5 C1 H1A 125.9 . .
Fe1 C1 H1A 126.5 . .
C1 C2 C3 108.2(2) . .
C1 C2 Fe1 69.65(13) . .
C3 C2 Fe1 69.42(13) . .
C1 C2 H2 125.9 . .
C3 C2 H2 125.9 . .
Fe1 C2 H2 126.6 . .
C2 C3 C4 108.1(2) . .
C2 C3 Fe1 70.20(13) . .
C4 C3 Fe1 69.34(13) . .
C2 C3 H3 125.9 . .
C4 C3 H3 125.9 . .
Fe1 C3 H3 126.1 . .

loop_
_geom_bond_atom_site_label_1
_geom_bond_atom_site_label_2
_geom_bond_distance
_geom_bond_site_symmetry_2
Co1 O2 2.0666(15) 3_656
Co1 O2 2.0666(15) .
Co1 O1 2.1041(15) 3_666
Co1 O1 2.1041(15) 1_545
Co1 O3 2.1972(18) .
Co1 O3 2.1972(18) 3_656
Fe1 C4 2.041(2) .
Fe1 C4 2.041(2) 3_566
Fe1 C5 2.043(2) 3_566
Fe1 C5 2.043(2) .
Fe1 C3 2.051(2) .
Fe1 C3 2.051(2) 3_566
Fe1 C1 2.055(2) .
Fe1 C1 2.055(2) 3_566
Fe1 C2 2.061(2) 3_566
Fe1 C2 2.061(2) .
P1 O1 1.5132(16) .
P1 O2 1.5144(16) .
P1 C5 1.780(2) .
P1 H1 1.36(3) .
O3 H3A 0.7599(10) .
O3 H3B 0.7599(10) .
O1W H1WA 0.72(4) .
O1W H1WB 0.78(4) .
C5 C4 1.429(3) .
C5 C1 1.432(3) .
C4 C3 1.419(3) .
C4 H4 0.9300 .
C1 C2 1.416(3) .
C1 H1A 0.9300 .
C2 C3 1.419(3) .
C2 H2 0.9300 .
C3 H3 0.9300 .

loop_
_geom_torsion_atom_site_label_1
_geom_torsion_atom_site_label_2
_geom_torsion_atom_site_label_3
_geom_torsion_atom_site_label_4
_geom_torsion
_geom_torsion_site_symmetry_4
O2 P1 O1 Co1 136.29(12) 1_565
C5 P1 O1 Co1 -100.34(14) 1_565
O1 P1 O2 Co1 -79.98(13) .
C5 P1 O2 Co1 156.33(11) .
O1 P1 C5 C4 53.0(2) .
O2 P1 C5 C4 -179.09(18) .
O1 P1 C5 C1 -133.8(2) .
O2 P1 C5 C1 -5.9(2) .
O1 P1 C5 Fe1 138.09(12) .
O2 P1 C5 Fe1 -93.99(14) .
C1 C5 C4 C3 -0.4(2) .
P1 C5 C4 C3 173.94(16) .
Fe1 C5 C4 C3 59.65(15) .
C1 C5 C4 Fe1 -60.09(15) .
P1 C5 C4 Fe1 114.28(17) .
C4 C5 C1 C2 0.3(2) .
P1 C5 C1 C2 -173.74(17) .
Fe1 C5 C1 C2 -59.41(15) .
C4 C5 C1 Fe1 59.74(15) .
P1 C5 C1 Fe1 -114.34(18) .
C5 C1 C2 C3 -0.1(3) .
Fe1 C1 C2 C3 -58.89(15) .
C5 C1 C2 Fe1 58.77(15) .
C1 C2 C3 C4 -0.2(3) .
Fe1 C2 C3 C4 -59.19(15) .
C1 C2 C3 Fe1 59.03(15) .
C5 C4 C3 C2 0.4(3) .
Fe1 C4 C3 C2 59.73(16) .
C5 C4 C3 Fe1 -59.36(15) .
